data_4320601
loop_
_publ_author_name
'Brian A. Jazdzewski'
'Patrick L. Holland'
'Maren Pink'
'Victor G. Young'
'Douglas J. E. Spencer'
'William B. Tolman'

_publ_section_title
;
 Three-Coordinate Copper(II)-Phenolate Complexes
;
_journal_name_full 'Inorganic Chemistry'
_journal_page_first 6097
_journal_page_last 6107
_journal_paper_doi 10.1021/ic010615c
_journal_volume 40
_journal_year 2001
_chemical_formula_sum 'C30 H42 Cl4 Cu N2'
_chemical_formula_weight 636.00
_chemical_name_common 00216
_chemical_name_systematic '(Me2Ac-Cl)CuCl * CH2Cl2'
_space_group_IT_number 61
_symmetry_cell_setting orthorhombic
_symmetry_space_group_name_Hall '-P 2ac 2ab'
_symmetry_space_group_name_H-M 'P b c a'
_atom_sites_solution_hydrogens geom
_atom_sites_solution_primary direct
_atom_sites_solution_secondary difmap
_audit_creation_method SHELXL-97
_cell_angle_alpha 90.00
_cell_angle_beta 90.00
_cell_angle_gamma 90.00
_cell_formula_units_Z 8
_cell_length_a 17.189(3)
_cell_length_b 18.347(4)
_cell_length_c 20.988(4)
_cell_measurement_reflns_used 8192
_cell_measurement_temperature 173(2)
_cell_measurement_theta_max 27.53
_cell_measurement_theta_min 1
_cell_volume 6619(2)
_computing_structure_refinement 'SHELXL-97 (Sheldrick, 1997)'
_computing_structure_solution 'SHELXS-97 (Sheldrick, 1990)'
_diffrn_ambient_temperature 173(2)
_diffrn_measured_fraction_theta_full 0.997
_diffrn_measured_fraction_theta_max 0.997
_diffrn_radiation_monochromator graphite
_diffrn_radiation_source 'fine-focus sealed tube'
_diffrn_radiation_type MoK\a
_diffrn_radiation_wavelength 0.71073
_diffrn_reflns_av_R_equivalents 0.0625
_diffrn_reflns_av_sigmaI/netI 0.0553
_diffrn_reflns_limit_h_max 21
_diffrn_reflns_limit_h_min -22
_diffrn_reflns_limit_k_max 23
_diffrn_reflns_limit_k_min -23
_diffrn_reflns_limit_l_max 27
_diffrn_reflns_limit_l_min -23
_diffrn_reflns_number 38453
_diffrn_reflns_theta_full 27.49
_diffrn_reflns_theta_max 27.49
_diffrn_reflns_theta_min 1.89
_exptl_absorpt_coefficient_mu 1.004
_exptl_absorpt_correction_T_max 1.0000
_exptl_absorpt_correction_T_min 0.7815
_exptl_absorpt_correction_type multi-scan
_exptl_absorpt_process_details 'SADABS (Sheldrick, 1999)'
_exptl_crystal_colour purple
_exptl_crystal_density_diffrn 1.276
_exptl_crystal_density_method 'not measured'
_exptl_crystal_description block
_exptl_crystal_F_000 2664
_exptl_crystal_size_max 0.35
_exptl_crystal_size_mid 0.25
_exptl_crystal_size_min 0.25
_refine_diff_density_max 0.526
_refine_diff_density_min -0.436
_refine_diff_density_rms 0.058
_refine_ls_extinction_method none
_refine_ls_goodness_of_fit_ref 1.045
_refine_ls_hydrogen_treatment mixed
_refine_ls_matrix_type full
_refine_ls_number_parameters 344
_refine_ls_number_reflns 7583
_refine_ls_number_restraints 0
_refine_ls_restrained_S_all 1.045
_refine_ls_R_factor_all 0.0921
_refine_ls_R_factor_gt 0.0436
_refine_ls_shift/su_max 0.001
_refine_ls_shift/su_mean 0.000
_refine_ls_structure_factor_coef Fsqd
_refine_ls_weighting_details 'calc w=1/[\s^2^(Fo^2^)+(0.0536P)^2^+0.0000P] where P=(Fo^2^+2Fc^2^)/3'
_refine_ls_weighting_scheme calc
_refine_ls_wR_factor_gt 0.1011
_refine_ls_wR_factor_ref 0.1135
_reflns_number_gt 4615
_reflns_number_total 7583
_reflns_threshold_expression >2sigma(I)
_cod_data_source_file ic010615c_4.cif
_cod_data_source_block 00216
_cod_depositor_comments
;
The following automatic conversions were performed:

'_symmetry_cell_setting' value 'Orthorhombic' changed to
'orthorhombic' according to the built-in table from CIF Core
dictionary named 'cif_core.dic' version 2.4.1 from 2010-06-29.

Automatic conversion script
Id: cif_fix_values 1646 2011-03-28 12:23:43Z adriana 

The following automatic conversions were performed:

'_exptl_absorpt_correction_type' value 'multi-scans' was replaced
with the value 'multi-scan' as specified in the replacement file
'src/cod-tools/trunk/data/replacement-values/replacement_values.lst'.

Automatic conversion script
Id: cif_fix_values 5376 2017-05-30 11:51:03Z andrius 
;
_cod_database_code 4320601

loop_
_symmetry_equiv_pos_as_xyz
'x, y, z'
'-x+1/2, -y, z+1/2'
'x+1/2, -y+1/2, -z'
'-x, y+1/2, -z+1/2'
'-x, -y, -z'
'x-1/2, y, -z-1/2'
'-x-1/2, y-1/2, z'
'x, -y-1/2, z-1/2'

loop_
_atom_site_label
_atom_site_type_symbol
_atom_site_fract_x
_atom_site_fract_y
_atom_site_fract_z
_atom_site_U_iso_or_equiv
_atom_site_adp_type
_atom_site_occupancy
_atom_site_symmetry_multiplicity
_atom_site_calc_flag
_atom_site_refinement_flags
_atom_site_disorder_assembly
_atom_site_disorder_group
Cu1 Cu 0.530844(18) 0.195275(16) 0.588287(14) 0.03093(10) Uani 1 1 d . . .
N1 N 0.48798(12) 0.28650(11) 0.60673(10) 0.0310(5) Uani 1 1 d . . .
N2 N 0.48413(12) 0.14606(11) 0.65590(10) 0.0314(5) Uani 1 1 d . . .
Cl1 Cl 0.61018(4) 0.16068(5) 0.51692(4) 0.0551(2) Uani 1 1 d . . .
Cl2 Cl 0.35777(5) 0.27890(4) 0.76120(4) 0.0535(2) Uani 1 1 d . . .
Cl50 Cl 0.60386(11) 0.26737(8) 0.81284(8) 0.1548(7) Uani 1 1 d . . .
Cl51 Cl 0.74276(7) 0.22804(8) 0.88400(8) 0.1286(5) Uani 1 1 d . . .
C1 C 0.41120(18) 0.37949(15) 0.66189(15) 0.0504(8) Uani 1 1 d . . .
H1A H 0.4329 0.4099 0.6278 0.076 Uiso 1 1 calc R . .
H1B H 0.4270 0.3991 0.7034 0.076 Uiso 1 1 calc R . .
H1C H 0.3543 0.3794 0.6589 0.076 Uiso 1 1 calc R . .
C2 C 0.44129(15) 0.30210(14) 0.65508(12) 0.0325(6) Uani 1 1 d . . .
C3 C 0.41893(15) 0.24939(14) 0.69979(12) 0.0340(6) Uani 1 1 d . . .
C4 C 0.43914(15) 0.17472(14) 0.70072(12) 0.0332(6) Uani 1 1 d . . .
C5 C 0.41002(19) 0.12650(15) 0.75326(14) 0.0507(8) Uani 1 1 d . . .
H5A H 0.3535 0.1210 0.7496 0.076 Uiso 1 1 calc R . .
H5B H 0.4228 0.1484 0.7945 0.076 Uiso 1 1 calc R . .
H5C H 0.4348 0.0785 0.7500 0.076 Uiso 1 1 calc R . .
C6 C 0.51566(14) 0.34059(13) 0.56207(12) 0.0305(6) Uani 1 1 d . . .
C7 C 0.58587(16) 0.37633(14) 0.57451(13) 0.0384(7) Uani 1 1 d . . .
C8 C 0.61432(16) 0.42429(15) 0.52822(15) 0.0458(7) Uani 1 1 d . . .
H8 H 0.6619 0.4492 0.5356 0.055 Uiso 1 1 calc R . .
C9 C 0.57458(18) 0.43594(15) 0.47226(14) 0.0467(7) Uani 1 1 d . . .
H9 H 0.5952 0.4683 0.4412 0.056 Uiso 1 1 calc R . .
C10 C 0.50506(17) 0.40088(15) 0.46117(14) 0.0439(7) Uani 1 1 d . . .
H10 H 0.4778 0.4101 0.4227 0.053 Uiso 1 1 calc R . .
C11 C 0.47383(15) 0.35205(14) 0.50534(12) 0.0334(6) Uani 1 1 d . . .
C12 C 0.63117(19) 0.36412(18) 0.63560(16) 0.0581(9) Uani 1 1 d . . .
H12 H 0.6034 0.3253 0.6601 0.070 Uiso 1 1 calc R . .
C13 C 0.6319(3) 0.4325(2) 0.67711(19) 0.0999(15) Uani 1 1 d . . .
H13A H 0.6546 0.4731 0.6531 0.150 Uiso 1 1 calc R . .
H13B H 0.6630 0.4235 0.7154 0.150 Uiso 1 1 calc R . .
H13C H 0.5785 0.4449 0.6894 0.150 Uiso 1 1 calc R . .
C14 C 0.7123(2) 0.3367(3) 0.6229(2) 0.1039(16) Uani 1 1 d . . .
H14A H 0.7097 0.2929 0.5962 0.156 Uiso 1 1 calc R . .
H14B H 0.7377 0.3247 0.6634 0.156 Uiso 1 1 calc R . .
H14C H 0.7422 0.3745 0.6008 0.156 Uiso 1 1 calc R . .
C15 C 0.39882(16) 0.31259(16) 0.49088(14) 0.0421(7) Uani 1 1 d . . .
H15 H 0.3830 0.2861 0.5304 0.050 Uiso 1 1 calc R . .
C16 C 0.33325(19) 0.3649(2) 0.4740(2) 0.0831(13) Uani 1 1 d . . .
H16A H 0.3250 0.3989 0.5094 0.125 Uiso 1 1 calc R . .
H16B H 0.2854 0.3372 0.4664 0.125 Uiso 1 1 calc R . .
H16C H 0.3471 0.3922 0.4355 0.125 Uiso 1 1 calc R . .
C17 C 0.4107(2) 0.25602(19) 0.43905(17) 0.0704(10) Uani 1 1 d . . .
H17A H 0.4255 0.2804 0.3993 0.106 Uiso 1 1 calc R . .
H17B H 0.3623 0.2288 0.4325 0.106 Uiso 1 1 calc R . .
H17C H 0.4521 0.2223 0.4518 0.106 Uiso 1 1 calc R . .
C18 C 0.50201(15) 0.06936(14) 0.65376(12) 0.0322(6) Uani 1 1 d . . .
C19 C 0.57243(16) 0.04500(14) 0.67960(12) 0.0359(6) Uani 1 1 d . . .
C20 C 0.58992(18) -0.02888(15) 0.67371(13) 0.0442(7) Uani 1 1 d . . .
H20 H 0.6374 -0.0469 0.6906 0.053 Uiso 1 1 calc R . .
C21 C 0.5397(2) -0.07586(15) 0.64402(14) 0.0527(8) Uani 1 1 d . . .
H21 H 0.5527 -0.1261 0.6407 0.063 Uiso 1 1 calc R . .
C22 C 0.47092(19) -0.05093(15) 0.61907(15) 0.0525(8) Uani 1 1 d . . .
H22 H 0.4369 -0.0844 0.5987 0.063 Uiso 1 1 calc R . .
C23 C 0.44983(16) 0.02186(14) 0.62289(13) 0.0400(7) Uani 1 1 d . . .
C24 C 0.62827(17) 0.09582(16) 0.71347(15) 0.0472(8) Uani 1 1 d . . .
H24 H 0.6022 0.1443 0.7174 0.057 Uiso 1 1 calc R . .
C25 C 0.6475(3) 0.06962(19) 0.78020(16) 0.0826(13) Uani 1 1 d . . .
H25A H 0.5999 0.0686 0.8059 0.124 Uiso 1 1 calc R . .
H25B H 0.6852 0.1028 0.7997 0.124 Uiso 1 1 calc R . .
H25C H 0.6697 0.0205 0.7780 0.124 Uiso 1 1 calc R . .
C26 C 0.7033(2) 0.1070(2) 0.67524(19) 0.0897(14) Uani 1 1 d . . .
H26A H 0.7336 0.1466 0.6942 0.135 Uiso 1 1 calc R . .
H26B H 0.6902 0.1194 0.6311 0.135 Uiso 1 1 calc R . .
H26C H 0.7340 0.0620 0.6759 0.135 Uiso 1 1 calc R . .
C27 C 0.37442(18) 0.04886(17) 0.59351(15) 0.0521(8) Uani 1 1 d . . .
H27 H 0.3619 0.0973 0.6128 0.063 Uiso 1 1 calc R . .
C28 C 0.3854(2) 0.0596(2) 0.52151(17) 0.0827(13) Uani 1 1 d . . .
H28A H 0.4306 0.0910 0.5139 0.124 Uiso 1 1 calc R . .
H28B H 0.3388 0.0825 0.5035 0.124 Uiso 1 1 calc R . .
H28C H 0.3939 0.0122 0.5011 0.124 Uiso 1 1 calc R . .
C29 C 0.3057(2) -0.0025(2) 0.60632(18) 0.0728(11) Uani 1 1 d . . .
H29A H 0.3141 -0.0487 0.5839 0.109 Uiso 1 1 calc R . .
H29B H 0.2575 0.0200 0.5910 0.109 Uiso 1 1 calc R . .
H29C H 0.3015 -0.0117 0.6522 0.109 Uiso 1 1 calc R . .
C50 C 0.6422(2) 0.2347(3) 0.8823(2) 0.1070(17) Uani 1 1 d . . .
H50A H 0.6200 0.1858 0.8904 0.128 Uiso 1 1 calc R . .
H50B H 0.6254 0.2669 0.9175 0.128 Uiso 1 1 calc R . .

loop_
_atom_site_aniso_label
_atom_site_aniso_U_11
_atom_site_aniso_U_22
_atom_site_aniso_U_33
_atom_site_aniso_U_23
_atom_site_aniso_U_13
_atom_site_aniso_U_12
Cu1 0.03389(18) 0.02789(17) 0.03100(17) -0.00056(14) 0.00450(14) 0.00234(14)
N1 0.0334(12) 0.0255(11) 0.0340(12) 0.0000(9) -0.0012(9) 0.0008(9)
N2 0.0353(13) 0.0255(12) 0.0333(12) -0.0003(9) 0.0018(9) 0.0012(9)
Cl1 0.0497(5) 0.0709(6) 0.0447(4) -0.0079(4) 0.0161(4) 0.0071(4)
Cl2 0.0635(5) 0.0461(4) 0.0510(5) -0.0073(4) 0.0258(4) 0.0051(4)
Cl50 0.2236(19) 0.1106(11) 0.1301(13) -0.0374(9) -0.0215(12) 0.0763(12)
Cl51 0.0727(8) 0.1375(12) 0.1756(14) -0.0622(10) 0.0101(8) -0.0175(8)
C1 0.060(2) 0.0361(17) 0.0555(19) -0.0022(14) 0.0131(16) 0.0111(15)
C2 0.0336(14) 0.0304(14) 0.0336(14) -0.0065(12) -0.0015(11) 0.0038(12)
C3 0.0344(15) 0.0359(15) 0.0318(15) -0.0063(12) 0.0075(12) 0.0035(12)
C4 0.0317(14) 0.0353(15) 0.0325(15) -0.0014(12) 0.0044(12) -0.0014(12)
C5 0.066(2) 0.0380(17) 0.0481(18) 0.0024(14) 0.0237(15) -0.0003(15)
C6 0.0339(16) 0.0232(13) 0.0344(14) -0.0009(11) 0.0031(11) 0.0037(11)
C7 0.0375(16) 0.0299(15) 0.0476(18) -0.0014(12) -0.0050(13) 0.0013(12)
C8 0.0373(16) 0.0331(16) 0.067(2) 0.0026(15) 0.0033(15) -0.0068(13)
C9 0.0535(19) 0.0364(17) 0.0502(19) 0.0095(14) 0.0098(15) 0.0005(14)
C10 0.0543(19) 0.0394(17) 0.0380(16) 0.0074(13) -0.0018(14) 0.0032(14)
C11 0.0352(15) 0.0288(14) 0.0363(15) -0.0018(11) 0.0025(12) 0.0020(12)
C12 0.060(2) 0.055(2) 0.059(2) 0.0089(17) -0.0234(17) -0.0153(17)
C13 0.120(4) 0.103(4) 0.077(3) -0.026(3) -0.036(3) -0.020(3)
C14 0.070(3) 0.120(4) 0.121(4) 0.008(3) -0.044(3) 0.028(3)
C15 0.0392(16) 0.0430(17) 0.0440(17) 0.0035(13) -0.0092(13) -0.0053(13)
C16 0.044(2) 0.071(3) 0.134(4) 0.002(2) -0.026(2) 0.0032(19)
C17 0.076(3) 0.064(2) 0.071(2) -0.020(2) -0.016(2) -0.016(2)
C18 0.0405(15) 0.0260(14) 0.0301(14) 0.0013(11) 0.0070(12) 0.0020(12)
C19 0.0427(17) 0.0303(15) 0.0348(15) 0.0020(12) 0.0061(12) 0.0027(13)
C20 0.0540(19) 0.0371(17) 0.0416(17) 0.0024(13) -0.0003(14) 0.0105(14)
C21 0.083(2) 0.0263(16) 0.0490(18) -0.0027(13) -0.0055(17) 0.0132(16)
C22 0.073(2) 0.0290(16) 0.0550(19) -0.0045(14) -0.0137(17) -0.0038(16)
C23 0.0460(18) 0.0333(16) 0.0409(17) -0.0001(13) -0.0009(13) -0.0002(13)
C24 0.0446(18) 0.0360(17) 0.061(2) 0.0074(15) -0.0115(15) 0.0028(14)
C25 0.132(4) 0.058(2) 0.057(2) -0.0050(18) -0.033(2) -0.017(2)
C26 0.045(2) 0.123(4) 0.101(3) 0.021(3) -0.017(2) -0.021(2)
C27 0.0516(19) 0.0407(17) 0.064(2) -0.0054(16) -0.0133(16) -0.0001(15)
C28 0.066(2) 0.104(3) 0.077(3) 0.034(2) -0.030(2) -0.012(2)
C29 0.052(2) 0.077(3) 0.089(3) -0.008(2) -0.0029(19) -0.0111(19)
C50 0.087(3) 0.144(4) 0.090(3) -0.056(3) 0.031(3) -0.012(3)

loop_
_atom_type_symbol
_atom_type_description
_atom_type_scat_dispersion_real
_atom_type_scat_dispersion_imag
_atom_type_scat_source
C C 0.0033 0.0016 'International Tables Vol C Tables 4.2.6.8 and 6.1.1.4'
H H 0.0000 0.0000 'International Tables Vol C Tables 4.2.6.8 and 6.1.1.4'
N N 0.0061 0.0033 'International Tables Vol C Tables 4.2.6.8 and 6.1.1.4'
Cl Cl 0.1484 0.1585 'International Tables Vol C Tables 4.2.6.8 and 6.1.1.4'
Cu Cu 0.3201 1.2651 'International Tables Vol C Tables 4.2.6.8 and 6.1.1.4'

loop_
_geom_angle_atom_site_label_1
_geom_angle_atom_site_label_2
_geom_angle_atom_site_label_3
_geom_angle
_geom_angle_site_symmetry_1
_geom_angle_site_symmetry_3
_geom_angle_publ_flag
N2 Cu1 N1 96.10(9) . . ?
N2 Cu1 Cl1 132.00(7) . . ?
N1 Cu1 Cl1 131.84(7) . . ?
C2 N1 C6 123.2(2) . . ?
C2 N1 Cu1 126.22(18) . . ?
C6 N1 Cu1 110.53(16) . . ?
C4 N2 C18 122.2(2) . . ?
C4 N2 Cu1 126.81(18) . . ?
C18 N2 Cu1 110.95(15) . . ?
N1 C2 C3 122.0(2) . . ?
N1 C2 C1 118.7(2) . . ?
C3 C2 C1 119.3(2) . . ?
C2 C3 C4 127.6(2) . . ?
C2 C3 Cl2 116.41(19) . . ?
C4 C3 Cl2 115.95(19) . . ?
N2 C4 C3 121.2(2) . . ?
N2 C4 C5 118.8(2) . . ?
C3 C4 C5 120.0(2) . . ?
C7 C6 C11 122.0(2) . . ?
C7 C6 N1 119.0(2) . . ?
C11 C6 N1 118.9(2) . . ?
C6 C7 C8 117.8(3) . . ?
C6 C7 C12 122.1(3) . . ?
C8 C7 C12 120.0(3) . . ?
C9 C8 C7 121.1(3) . . ?
C8 C9 C10 120.2(3) . . ?
C9 C10 C11 121.4(3) . . ?
C10 C11 C6 117.5(3) . . ?
C10 C11 C15 120.2(2) . . ?
C6 C11 C15 122.4(2) . . ?
C14 C12 C7 112.0(3) . . ?
C14 C12 C13 111.6(3) . . ?
C7 C12 C13 111.4(3) . . ?
C11 C15 C17 110.9(2) . . ?
C11 C15 C16 112.2(2) . . ?
C17 C15 C16 111.4(3) . . ?
C19 C18 C23 122.1(2) . . ?
C19 C18 N2 119.0(2) . . ?
C23 C18 N2 118.9(2) . . ?
C20 C19 C18 117.5(3) . . ?
C20 C19 C24 120.2(3) . . ?
C18 C19 C24 122.2(2) . . ?
C21 C20 C19 121.1(3) . . ?
C20 C21 C22 120.5(3) . . ?
C21 C22 C23 121.6(3) . . ?
C22 C23 C18 117.1(3) . . ?
C22 C23 C27 120.9(3) . . ?
C18 C23 C27 121.9(2) . . ?
C19 C24 C25 112.1(2) . . ?
C19 C24 C26 111.7(3) . . ?
C25 C24 C26 110.0(3) . . ?
C23 C27 C28 109.7(3) . . ?
C23 C27 C29 112.7(3) . . ?
C28 C27 C29 110.2(3) . . ?
Cl50 C50 Cl51 115.3(3) . . ?

loop_
_geom_bond_atom_site_label_1
_geom_bond_atom_site_label_2
_geom_bond_distance
_geom_bond_site_symmetry_2
_geom_bond_publ_flag
Cu1 N2 1.864(2) . ?
Cu1 N1 1.869(2) . ?
Cu1 Cl1 2.1227(8) . ?
N1 C2 1.325(3) . ?
N1 C6 1.446(3) . ?
N2 C4 1.326(3) . ?
N2 C18 1.441(3) . ?
Cl2 C3 1.749(3) . ?
Cl50 C50 1.708(5) . ?
Cl51 C50 1.733(4) . ?
C1 C2 1.518(3) . ?
C2 C3 1.401(4) . ?
C3 C4 1.413(4) . ?
C4 C5 1.500(4) . ?
C6 C7 1.398(4) . ?
C6 C11 1.407(3) . ?
C7 C8 1.399(4) . ?
C7 C12 1.517(4) . ?
C8 C9 1.375(4) . ?
C9 C10 1.377(4) . ?
C10 C11 1.396(4) . ?
C11 C15 1.509(4) . ?
C12 C14 1.506(5) . ?
C12 C13 1.528(5) . ?
C15 C17 1.517(4) . ?
C15 C16 1.521(4) . ?
C18 C19 1.400(4) . ?
C18 C23 1.408(4) . ?
C19 C20 1.394(4) . ?
C19 C24 1.515(4) . ?
C20 C21 1.369(4) . ?
C21 C22 1.372(4) . ?
C22 C23 1.386(4) . ?
C23 C27 1.518(4) . ?
C24 C25 1.517(4) . ?
C24 C26 1.532(5) . ?
C27 C28 1.536(4) . ?
C27 C29 1.536(4) . ?

loop_
_geom_torsion_atom_site_label_1
_geom_torsion_atom_site_label_2
_geom_torsion_atom_site_label_3
_geom_torsion_atom_site_label_4
_geom_torsion
_geom_torsion_site_symmetry_1
_geom_torsion_site_symmetry_2
_geom_torsion_site_symmetry_3
_geom_torsion_site_symmetry_4
_geom_torsion_publ_flag
N2 Cu1 N1 C2 1.0(2) . . . . ?
Cl1 Cu1 N1 C2 -176.52(18) . . . . ?
N2 Cu1 N1 C6 178.26(16) . . . . ?
Cl1 Cu1 N1 C6 0.8(2) . . . . ?
N1 Cu1 N2 C4 -2.6(2) . . . . ?
Cl1 Cu1 N2 C4 174.84(18) . . . . ?
N1 Cu1 N2 C18 176.48(17) . . . . ?
Cl1 Cu1 N2 C18 -6.0(2) . . . . ?
C6 N1 C2 C3 -176.3(2) . . . . ?
Cu1 N1 C2 C3 0.7(4) . . . . ?
C6 N1 C2 C1 3.9(4) . . . . ?
Cu1 N1 C2 C1 -179.17(19) . . . . ?
N1 C2 C3 C4 -1.5(4) . . . . ?
C1 C2 C3 C4 178.4(3) . . . . ?
N1 C2 C3 Cl2 179.4(2) . . . . ?
C1 C2 C3 Cl2 -0.7(3) . . . . ?
C18 N2 C4 C3 -176.4(2) . . . . ?
Cu1 N2 C4 C3 2.6(4) . . . . ?
C18 N2 C4 C5 3.9(4) . . . . ?
Cu1 N2 C4 C5 -177.0(2) . . . . ?
C2 C3 C4 N2 -0.2(4) . . . . ?
Cl2 C3 C4 N2 178.9(2) . . . . ?
C2 C3 C4 C5 179.4(3) . . . . ?
Cl2 C3 C4 C5 -1.5(3) . . . . ?
C2 N1 C6 C7 91.0(3) . . . . ?
Cu1 N1 C6 C7 -86.4(2) . . . . ?
C2 N1 C6 C11 -93.3(3) . . . . ?
Cu1 N1 C6 C11 89.3(2) . . . . ?
C11 C6 C7 C8 -0.4(4) . . . . ?
N1 C6 C7 C8 175.2(2) . . . . ?
C11 C6 C7 C12 -180.0(3) . . . . ?
N1 C6 C7 C12 -4.4(4) . . . . ?
C6 C7 C8 C9 0.0(4) . . . . ?
C12 C7 C8 C9 179.6(3) . . . . ?
C7 C8 C9 C10 0.8(4) . . . . ?
C8 C9 C10 C11 -1.1(4) . . . . ?
C9 C10 C11 C6 0.7(4) . . . . ?
C9 C10 C11 C15 -178.0(3) . . . . ?
C7 C6 C11 C10 0.0(4) . . . . ?
N1 C6 C11 C10 -175.5(2) . . . . ?
C7 C6 C11 C15 178.7(2) . . . . ?
N1 C6 C11 C15 3.1(4) . . . . ?
C6 C7 C12 C14 121.5(3) . . . . ?
C8 C7 C12 C14 -58.1(4) . . . . ?
C6 C7 C12 C13 -112.7(3) . . . . ?
C8 C7 C12 C13 67.7(4) . . . . ?
C10 C11 C15 C17 70.6(3) . . . . ?
C6 C11 C15 C17 -108.1(3) . . . . ?
C10 C11 C15 C16 -54.6(4) . . . . ?
C6 C11 C15 C16 126.7(3) . . . . ?
C4 N2 C18 C19 -97.6(3) . . . . ?
Cu1 N2 C18 C19 83.3(2) . . . . ?
C4 N2 C18 C23 85.6(3) . . . . ?
Cu1 N2 C18 C23 -93.6(2) . . . . ?
C23 C18 C19 C20 0.2(4) . . . . ?
N2 C18 C19 C20 -176.6(2) . . . . ?
C23 C18 C19 C24 -179.3(3) . . . . ?
N2 C18 C19 C24 3.9(4) . . . . ?
C18 C19 C20 C21 -0.4(4) . . . . ?
C24 C19 C20 C21 179.1(3) . . . . ?
C19 C20 C21 C22 0.3(5) . . . . ?
C20 C21 C22 C23 0.0(5) . . . . ?
C21 C22 C23 C18 -0.2(4) . . . . ?
C21 C22 C23 C27 178.4(3) . . . . ?
C19 C18 C23 C22 0.1(4) . . . . ?
N2 C18 C23 C22 176.9(2) . . . . ?
C19 C18 C23 C27 -178.5(3) . . . . ?
N2 C18 C23 C27 -1.7(4) . . . . ?
C20 C19 C24 C25 -54.7(4) . . . . ?
C18 C19 C24 C25 124.7(3) . . . . ?
C20 C19 C24 C26 69.3(4) . . . . ?
C18 C19 C24 C26 -111.3(3) . . . . ?
C22 C23 C27 C28 -80.1(4) . . . . ?
C18 C23 C27 C28 98.4(3) . . . . ?
C22 C23 C27 C29 43.0(4) . . . . ?
C18 C23 C27 C29 -138.4(3) . . . . ?
